data_4080292
loop_
_publ_author_name
'Tsoureas, Nikolaos'
'Summerscales, Owen T.'
'Cloke, F. Geoffrey N.'
'Roe, S. Mark'

_publ_section_title
;
 Steric Effects in the Reductive Coupling of CO by Mixed-Sandwich
 Uranium(III) Complexes
;
_journal_issue 5
_journal_name_full Organometallics
_journal_page_first 1353
_journal_paper_doi 10.1021/om301045k
_journal_volume 32
_journal_year 2013
_chemical_formula_moiety 'C38 H67 Si2 U'
_chemical_formula_sum 'C38 H67 Si2 U'
_chemical_formula_weight 818.13
_chemical_name_common complex_8
_chemical_name_systematic
;
 ?
;
_space_group_IT_number 14
_symmetry_cell_setting monoclinic
_symmetry_space_group_name_Hall '-P 2yn'
_symmetry_space_group_name_H-M 'P 1 21/n 1'
_atom_sites_solution_hydrogens geom
_atom_sites_solution_primary direct
_atom_sites_solution_secondary difmap
_audit_creation_method SHELXL-97
_cell_angle_alpha 90.00
_cell_angle_beta 90.0080(10)
_cell_angle_gamma 90.00
_cell_formula_units_Z 4
_cell_length_a 11.9814(2)
_cell_length_b 15.2070(3)
_cell_length_c 21.7406(5)
_cell_measurement_reflns_used 61313
_cell_measurement_temperature 173(2)
_cell_measurement_theta_max 27.485
_cell_measurement_theta_min 0.998
_cell_volume 3961.16(14)
_computing_cell_refinement 'HKL Scalepack (Otwinowski & Minor 1997)'
_computing_data_collection 'Collect (Bruker AXS BV, 1997-2004)'
_computing_data_reduction 'HKL Denzo and Scalepack (Otwinowski 1997)'
_computing_structure_refinement 'SHELXL-97 (Sheldrick, 1997)'
_computing_structure_solution 'SHELXL-97 (Sheldrick, 1997)'
_diffrn_ambient_temperature 173(2)
_diffrn_detector_area_resol_mean 9
_diffrn_measured_fraction_theta_full 0.995
_diffrn_measured_fraction_theta_max 0.995
_diffrn_measurement_device_type KappaCCD
_diffrn_measurement_method 'CCD rotation images, thick slices'
_diffrn_radiation_monochromator 'horizonally mounted graphite crystal'
_diffrn_radiation_source 'fine-focus sealed tube'
_diffrn_radiation_type MoK\a
_diffrn_radiation_wavelength 0.71073
_diffrn_reflns_av_R_equivalents 0.0941
_diffrn_reflns_av_sigmaI/netI 0.0885
_diffrn_reflns_limit_h_max 15
_diffrn_reflns_limit_h_min -15
_diffrn_reflns_limit_k_max 19
_diffrn_reflns_limit_k_min -19
_diffrn_reflns_limit_l_max 27
_diffrn_reflns_limit_l_min -27
_diffrn_reflns_number 42721
_diffrn_reflns_theta_full 27.10
_diffrn_reflns_theta_max 27.10
_diffrn_reflns_theta_min 3.40
_exptl_absorpt_coefficient_mu 4.180
_exptl_absorpt_correction_T_max 0.8506
_exptl_absorpt_correction_T_min 0.6339
_exptl_absorpt_correction_type multi-scan
_exptl_absorpt_process_details 'SADABS 2007/2 (Sheldrick, G.M., 2007)'
_exptl_crystal_colour Plate
_exptl_crystal_density_diffrn 1.372
_exptl_crystal_density_method 'not measured'
_exptl_crystal_description Brown
_exptl_crystal_F_000 1660
_exptl_crystal_size_max 0.12
_exptl_crystal_size_mid 0.10
_exptl_crystal_size_min 0.04
_refine_diff_density_max 1.063
_refine_diff_density_min -0.921
_refine_diff_density_rms 0.132
_refine_ls_extinction_method none
_refine_ls_goodness_of_fit_ref 1.022
_refine_ls_hydrogen_treatment constr
_refine_ls_matrix_type full
_refine_ls_number_parameters 374
_refine_ls_number_reflns 8690
_refine_ls_number_restraints 0
_refine_ls_restrained_S_all 1.022
_refine_ls_R_factor_all 0.0904
_refine_ls_R_factor_gt 0.0454
_refine_ls_shift/su_max 0.002
_refine_ls_shift/su_mean 0.000
_refine_ls_structure_factor_coef Fsqd
_refine_ls_weighting_details 'calc w=1/[\s^2^(Fo^2^)+(0.0291P)^2^+0.0385P] where P=(Fo^2^+2Fc^2^)/3'
_refine_ls_weighting_scheme calc
_refine_ls_wR_factor_gt 0.0696
_refine_ls_wR_factor_ref 0.0780
_reflns_number_gt 5823
_reflns_number_total 8690
_reflns_threshold_expression >2sigma(I)
_cod_data_source_file om301045k_si_002.cif
_cod_data_source_block 8
_cod_depositor_comments
;
The following automatic conversions were performed:

'_symmetry_cell_setting' value 'Monoclinic' changed to 'monoclinic'
according to /home/saulius/struct/CIF-dictionaries/cif_core.dic
dictionary named 'cif_core.dic' version 2.4.2 from 2011-04-26.

Automatic conversion script
Id: cif_fix_values 1891 2012-01-12 08:04:46Z andrius 
;
_cod_original_sg_symbol_H-M P21/n
_cod_database_code 4080292

loop_
_symmetry_equiv_pos_as_xyz
'x, y, z'
'-x+1/2, y+1/2, -z+1/2'
'-x, -y, -z'
'x-1/2, -y-1/2, z-1/2'

loop_
_atom_site_label
_atom_site_type_symbol
_atom_site_fract_x
_atom_site_fract_y
_atom_site_fract_z
_atom_site_U_iso_or_equiv
_atom_site_adp_type
_atom_site_occupancy
_atom_site_symmetry_multiplicity
_atom_site_calc_flag
_atom_site_refinement_flags
_atom_site_disorder_assembly
_atom_site_disorder_group
C1 C 0.8022(4) 0.1331(3) 0.8315(2) 0.0247(11) Uani 1 1 d . . .
C2 C 0.8291(4) 0.1917(3) 0.7824(2) 0.0256(11) Uani 1 1 d . . .
H2 H 0.8539 0.2467 0.7979 0.031 Uiso 1 1 calc R . .
C3 C 0.8294(4) 0.1915(3) 0.7174(2) 0.0265(12) Uani 1 1 d . . .
H3 H 0.8555 0.2461 0.7017 0.032 Uiso 1 1 calc R . .
C4 C 0.8015(4) 0.1322(3) 0.6685(2) 0.0244(11) Uani 1 1 d . . .
C5 C 0.7634(4) 0.0445(3) 0.6710(2) 0.0279(12) Uani 1 1 d . . .
H5 H 0.7520 0.0207 0.6311 0.033 Uiso 1 1 calc R . .
C6 C 0.7377(4) -0.0170(3) 0.7176(2) 0.0295(12) Uani 1 1 d . . .
H6 H 0.7149 -0.0720 0.7012 0.035 Uiso 1 1 calc R . .
C7 C 0.7376(4) -0.0170(3) 0.7825(2) 0.0308(13) Uani 1 1 d . . .
H7 H 0.7149 -0.0721 0.7988 0.037 Uiso 1 1 calc R . .
C8 C 0.7624(4) 0.0438(3) 0.8290(2) 0.0282(12) Uani 1 1 d . . .
H8 H 0.7499 0.0201 0.8689 0.034 Uiso 1 1 calc R . .
C9 C 0.9935(4) 0.1725(4) 0.9189(3) 0.0381(14) Uani 1 1 d . . .
H9 H 1.0107 0.1930 0.9616 0.046 Uiso 1 1 calc R . .
C10 C 1.0581(4) 0.2329(4) 0.8750(3) 0.0549(18) Uani 1 1 d . . .
H10A H 1.0300 0.2932 0.8788 0.082 Uiso 1 1 calc R . .
H10B H 1.0481 0.2125 0.8326 0.082 Uiso 1 1 calc R . .
H10C H 1.1376 0.2317 0.8855 0.082 Uiso 1 1 calc R . .
C11 C 1.0378(5) 0.0789(4) 0.9139(3) 0.0598(19) Uani 1 1 d . . .
H11A H 0.9970 0.0408 0.9425 0.090 Uiso 1 1 calc R . .
H11B H 1.1174 0.0782 0.9243 0.090 Uiso 1 1 calc R . .
H11C H 1.0276 0.0575 0.8718 0.090 Uiso 1 1 calc R . .
C12 C 0.7904(4) 0.2970(3) 0.9146(2) 0.0281(12) Uani 1 1 d . . .
H12 H 0.8331 0.3290 0.8820 0.034 Uiso 1 1 calc R . .
C13 C 0.8194(5) 0.3421(4) 0.9756(3) 0.0559(18) Uani 1 1 d . . .
H13A H 0.8988 0.3335 0.9847 0.084 Uiso 1 1 calc R . .
H13B H 0.7745 0.3165 1.0088 0.084 Uiso 1 1 calc R . .
H13C H 0.8034 0.4052 0.9725 0.084 Uiso 1 1 calc R . .
C14 C 0.6687(4) 0.3114(3) 0.9002(3) 0.0454(16) Uani 1 1 d . . .
H14A H 0.6503 0.2832 0.8610 0.068 Uiso 1 1 calc R . .
H14B H 0.6537 0.3746 0.8973 0.068 Uiso 1 1 calc R . .
H14C H 0.6229 0.2858 0.9330 0.068 Uiso 1 1 calc R . .
C15 C 0.7764(4) 0.1062(3) 0.9740(2) 0.0305(12) Uani 1 1 d . . .
H15 H 0.7998 0.0445 0.9645 0.037 Uiso 1 1 calc R . .
C16 C 0.8238(5) 0.1267(4) 1.0378(2) 0.0497(15) Uani 1 1 d . . .
H16A H 0.9056 0.1269 1.0360 0.075 Uiso 1 1 calc R . .
H16B H 0.7989 0.0819 1.0671 0.075 Uiso 1 1 calc R . .
H16C H 0.7974 0.1846 1.0513 0.075 Uiso 1 1 calc R . .
C17 C 0.6497(4) 0.1046(4) 0.9778(3) 0.0461(15) Uani 1 1 d . . .
H17A H 0.6187 0.0907 0.9372 0.069 Uiso 1 1 calc R . .
H17B H 0.6226 0.1623 0.9911 0.069 Uiso 1 1 calc R . .
H17C H 0.6262 0.0598 1.0074 0.069 Uiso 1 1 calc R . .
C18 C 0.7904(4) 0.2973(3) 0.5849(2) 0.0299(12) Uani 1 1 d . . .
H18 H 0.8334 0.3296 0.6172 0.036 Uiso 1 1 calc R . .
C19 C 0.6680(4) 0.3119(3) 0.5997(3) 0.0441(15) Uani 1 1 d . . .
H19A H 0.6502 0.2841 0.6392 0.066 Uiso 1 1 calc R . .
H19B H 0.6219 0.2859 0.5672 0.066 Uiso 1 1 calc R . .
H19C H 0.6530 0.3751 0.6023 0.066 Uiso 1 1 calc R . .
C20 C 0.8191(6) 0.3414(4) 0.5240(3) 0.0583(19) Uani 1 1 d . . .
H20A H 0.8985 0.3327 0.5150 0.087 Uiso 1 1 calc R . .
H20B H 0.8032 0.4044 0.5267 0.087 Uiso 1 1 calc R . .
H20C H 0.7742 0.3153 0.4910 0.087 Uiso 1 1 calc R . .
C21 C 0.9938(4) 0.1730(4) 0.5811(3) 0.0390(14) Uani 1 1 d . . .
H21 H 1.0110 0.1940 0.5386 0.047 Uiso 1 1 calc R . .
C22 C 1.0584(4) 0.2334(4) 0.6257(3) 0.0548(17) Uani 1 1 d . . .
H22A H 1.0302 0.2937 0.6221 0.082 Uiso 1 1 calc R . .
H22B H 1.1380 0.2322 0.6154 0.082 Uiso 1 1 calc R . .
H22C H 1.0479 0.2127 0.6680 0.082 Uiso 1 1 calc R . .
C23 C 1.0377(5) 0.0784(4) 0.5856(3) 0.0600(19) Uani 1 1 d . . .
H23A H 0.9967 0.0409 0.5567 0.090 Uiso 1 1 calc R . .
H23B H 1.0271 0.0564 0.6275 0.090 Uiso 1 1 calc R . .
H23C H 1.1173 0.0775 0.5753 0.090 Uiso 1 1 calc R . .
C24 C 0.7766(4) 0.1062(3) 0.5261(2) 0.0294(12) Uani 1 1 d . . .
H24 H 0.8002 0.0447 0.5358 0.035 Uiso 1 1 calc R . .
C25 C 0.6495(5) 0.1044(3) 0.5226(3) 0.0472(16) Uani 1 1 d . . .
H25A H 0.6187 0.0909 0.5632 0.071 Uiso 1 1 calc R . .
H25B H 0.6259 0.0593 0.4931 0.071 Uiso 1 1 calc R . .
H25C H 0.6221 0.1620 0.5090 0.071 Uiso 1 1 calc R . .
C26 C 0.8234(5) 0.1266(3) 0.4622(2) 0.0493(15) Uani 1 1 d . . .
H26A H 0.9052 0.1270 0.4639 0.074 Uiso 1 1 calc R . .
H26B H 0.7966 0.1843 0.4487 0.074 Uiso 1 1 calc R . .
H26C H 0.7985 0.0815 0.4331 0.074 Uiso 1 1 calc R . .
C47 C 0.4208(5) 0.1885(4) 0.7498(4) 0.0566(19) Uani 1 1 d . . .
C48 C 0.4249(4) 0.1347(5) 0.8014(3) 0.0489(16) Uani 1 1 d . A .
C49 C 0.4341(4) 0.0484(4) 0.7822(3) 0.0464(16) Uani 1 1 d . . .
C50 C 0.4341(4) 0.0479(4) 0.7181(3) 0.0453(16) Uani 1 1 d . A .
C51 C 0.4252(4) 0.1343(5) 0.6983(3) 0.0530(18) Uani 1 1 d . A .
C52A C 0.4061(10) 0.2871(8) 0.7278(8) 0.054(4) Uani 0.519(7) 1 d P A 1
H52A H 0.4067 0.2879 0.6818 0.064 Uiso 0.519(7) 1 calc PR A 1
C53A C 0.4975(6) 0.3460(4) 0.7502(4) 0.0676(19) Uani 0.519(7) 1 d P A 1
H53A H 0.5694 0.3247 0.7346 0.101 Uiso 0.519(7) 1 calc PR A 1
H53B H 0.4986 0.3460 0.7952 0.101 Uiso 0.519(7) 1 calc PR A 1
H53C H 0.4846 0.4060 0.7352 0.101 Uiso 0.519(7) 1 calc PR A 1
C54A C 0.2887(6) 0.3194(4) 0.7501(4) 0.088(3) Uani 0.519(7) 1 d P A 1
H54A H 0.2309 0.2800 0.7341 0.132 Uiso 0.519(7) 1 calc PR A 1
H54B H 0.2754 0.3792 0.7350 0.132 Uiso 0.519(7) 1 calc PR A 1
H54C H 0.2865 0.3192 0.7952 0.132 Uiso 0.519(7) 1 calc PR A 1
C55A C 0.4087(10) 0.1850(9) 0.8608(6) 0.0509(13) Uani 0.519(7) 1 d P A 1
H55A H 0.4071 0.2482 0.8521 0.076 Uiso 0.519(7) 1 calc PR A 1
H55B H 0.4705 0.1719 0.8889 0.076 Uiso 0.519(7) 1 calc PR A 1
H55C H 0.3381 0.1673 0.8799 0.076 Uiso 0.519(7) 1 calc PR A 1
C56A C 0.4363(10) -0.0169(9) 0.8374(6) 0.0509(13) Uani 0.519(7) 1 d P A 1
H56A H 0.4433 -0.0771 0.8219 0.076 Uiso 0.519(7) 1 calc PR A 1
H56B H 0.3670 -0.0113 0.8609 0.076 Uiso 0.519(7) 1 calc PR A 1
H56C H 0.5001 -0.0033 0.8640 0.076 Uiso 0.519(7) 1 calc PR A 1
C57A C 0.4378(10) -0.0441(8) 0.6895(6) 0.0509(13) Uani 0.519(7) 1 d P A 1
H57A H 0.4443 -0.0882 0.7222 0.076 Uiso 0.519(7) 1 calc PR A 1
H57B H 0.5023 -0.0485 0.6620 0.076 Uiso 0.519(7) 1 calc PR A 1
H57C H 0.3691 -0.0544 0.6661 0.076 Uiso 0.519(7) 1 calc PR A 1
C58A C 0.4078(10) 0.1371(9) 0.6247(5) 0.0509(13) Uani 0.519(7) 1 d P A 1
H58A H 0.4012 0.1983 0.6111 0.076 Uiso 0.519(7) 1 calc PR A 1
H58B H 0.3396 0.1050 0.6138 0.076 Uiso 0.519(7) 1 calc PR A 1
H58C H 0.4719 0.1095 0.6044 0.076 Uiso 0.519(7) 1 calc PR A 1
C52B C 0.4066(11) 0.2879(9) 0.7749(8) 0.051(4) Uani 0.481(7) 1 d P A 2
H52B H 0.4075 0.2885 0.8209 0.061 Uiso 0.481(7) 1 calc PR A 2
C53B C 0.4975(6) 0.3460(4) 0.7502(4) 0.0676(19) Uani 0.481(7) 1 d P A 2
H53D H 0.5699 0.3258 0.7657 0.101 Uiso 0.481(7) 1 calc PR A 2
H53E H 0.4846 0.4067 0.7635 0.101 Uiso 0.481(7) 1 calc PR A 2
H53F H 0.4974 0.3434 0.7051 0.101 Uiso 0.481(7) 1 calc PR A 2
C54B C 0.2887(6) 0.3194(4) 0.7501(4) 0.088(3) Uani 0.481(7) 1 d P A 2
H54D H 0.2302 0.2810 0.7665 0.132 Uiso 0.481(7) 1 calc PR A 2
H54E H 0.2881 0.3167 0.7051 0.132 Uiso 0.481(7) 1 calc PR A 2
H54F H 0.2750 0.3800 0.7634 0.132 Uiso 0.481(7) 1 calc PR A 2
C55B C 0.4079(11) 0.1358(10) 0.8754(6) 0.0509(13) Uani 0.481(7) 1 d P A 2
H55D H 0.4008 0.1966 0.8896 0.076 Uiso 0.481(7) 1 calc PR A 2
H55E H 0.4725 0.1082 0.8952 0.076 Uiso 0.481(7) 1 calc PR A 2
H55F H 0.3402 0.1030 0.8860 0.076 Uiso 0.481(7) 1 calc PR A 2
C56B C 0.4403(11) -0.0457(9) 0.8096(6) 0.0509(13) Uani 0.481(7) 1 d P A 2
H56D H 0.4458 -0.0887 0.7762 0.076 Uiso 0.481(7) 1 calc PR A 2
H56E H 0.3729 -0.0574 0.8338 0.076 Uiso 0.481(7) 1 calc PR A 2
H56F H 0.5061 -0.0505 0.8362 0.076 Uiso 0.481(7) 1 calc PR A 2
C57B C 0.4379(11) -0.0166(9) 0.6602(6) 0.0509(13) Uani 0.481(7) 1 d P A 2
H57D H 0.4446 -0.0775 0.6745 0.076 Uiso 0.481(7) 1 calc PR A 2
H57E H 0.5024 -0.0018 0.6345 0.076 Uiso 0.481(7) 1 calc PR A 2
H57F H 0.3692 -0.0100 0.6362 0.076 Uiso 0.481(7) 1 calc PR A 2
C58B C 0.4089(11) 0.1871(10) 0.6403(6) 0.0509(13) Uani 0.481(7) 1 d P A 2
H58D H 0.4089 0.2499 0.6504 0.076 Uiso 0.481(7) 1 calc PR A 2
H58E H 0.3375 0.1712 0.6214 0.076 Uiso 0.481(7) 1 calc PR A 2
H58F H 0.4698 0.1745 0.6115 0.076 Uiso 0.481(7) 1 calc PR A 2
Si1 Si 0.83711(12) 0.17770(8) 0.91008(6) 0.0255(3) Uani 1 1 d . . .
Si2 Si 0.83690(11) 0.17773(8) 0.58988(6) 0.0249(3) Uani 1 1 d . . .
U1 U 0.631206(14) 0.127328(11) 0.750013(9) 0.02461(7) Uani 1 1 d . A .

loop_
_atom_site_aniso_label
_atom_site_aniso_U_11
_atom_site_aniso_U_22
_atom_site_aniso_U_33
_atom_site_aniso_U_23
_atom_site_aniso_U_13
_atom_site_aniso_U_12
C1 0.027(3) 0.025(3) 0.022(3) -0.002(2) -0.008(2) 0.006(2)
C2 0.030(3) 0.030(3) 0.017(3) 0.000(2) 0.000(2) -0.005(2)
C3 0.030(3) 0.027(3) 0.022(3) 0.003(2) 0.006(2) -0.006(2)
C4 0.026(3) 0.029(3) 0.019(3) 0.001(2) 0.007(2) 0.003(2)
C5 0.042(3) 0.022(3) 0.019(3) -0.008(2) 0.000(2) 0.000(2)
C6 0.041(3) 0.020(3) 0.028(3) -0.003(2) -0.001(3) -0.001(2)
C7 0.046(3) 0.021(3) 0.026(3) 0.001(2) 0.001(3) -0.005(2)
C8 0.042(3) 0.026(3) 0.017(3) 0.005(2) -0.003(2) 0.003(2)
C9 0.033(3) 0.050(3) 0.032(3) 0.003(3) -0.011(3) -0.001(3)
C10 0.027(3) 0.077(5) 0.061(5) 0.017(4) -0.005(3) -0.007(3)
C11 0.035(4) 0.052(4) 0.092(6) 0.004(4) -0.003(4) 0.015(3)
C12 0.039(3) 0.026(3) 0.019(3) -0.001(2) -0.008(2) 0.002(2)
C13 0.091(5) 0.033(3) 0.044(4) -0.005(3) -0.016(4) 0.005(3)
C14 0.046(4) 0.036(3) 0.054(4) 0.004(3) -0.002(3) 0.011(3)
C15 0.047(3) 0.026(3) 0.019(3) 0.001(2) 0.002(2) 0.003(2)
C16 0.079(4) 0.048(4) 0.022(3) 0.004(3) -0.005(3) 0.006(3)
C17 0.048(4) 0.048(4) 0.043(4) 0.006(3) 0.008(3) 0.000(3)
C18 0.045(3) 0.025(3) 0.019(3) -0.002(2) -0.002(3) 0.004(2)
C19 0.052(4) 0.029(3) 0.051(4) -0.004(3) 0.001(3) 0.010(3)
C20 0.101(5) 0.034(3) 0.040(4) 0.010(3) 0.019(4) 0.015(3)
C21 0.039(4) 0.047(3) 0.031(3) -0.006(3) 0.010(3) 0.002(3)
C22 0.033(4) 0.075(5) 0.057(5) -0.015(4) 0.003(3) -0.007(3)
C23 0.038(4) 0.052(4) 0.090(6) -0.004(4) 0.000(4) 0.011(3)
C24 0.042(3) 0.025(3) 0.021(3) -0.002(2) -0.004(2) -0.001(2)
C25 0.052(4) 0.048(4) 0.041(4) -0.010(3) -0.016(3) 0.000(3)
C26 0.080(4) 0.041(3) 0.027(3) -0.005(3) -0.002(3) -0.002(3)
C47 0.024(3) 0.047(4) 0.099(7) 0.000(4) -0.003(4) 0.008(3)
C48 0.028(3) 0.088(5) 0.030(3) -0.012(4) -0.007(3) -0.004(3)
C49 0.028(3) 0.061(4) 0.050(4) 0.024(3) 0.004(3) -0.012(3)
C50 0.030(3) 0.054(4) 0.052(4) -0.016(3) -0.003(3) -0.014(3)
C51 0.019(3) 0.104(6) 0.036(4) 0.019(4) -0.004(3) 0.003(3)
C52A 0.041(8) 0.051(8) 0.068(11) -0.011(8) -0.009(8) 0.014(6)
C53A 0.060(5) 0.056(4) 0.087(6) 0.001(4) -0.001(4) 0.004(3)
C54A 0.051(5) 0.074(5) 0.139(8) 0.004(5) -0.006(5) 0.029(4)
C55A 0.049(2) 0.074(4) 0.030(3) -0.002(3) -0.003(2) -0.021(3)
C56A 0.049(2) 0.074(4) 0.030(3) -0.002(3) -0.003(2) -0.021(3)
C57A 0.049(2) 0.074(4) 0.030(3) -0.002(3) -0.003(2) -0.021(3)
C58A 0.049(2) 0.074(4) 0.030(3) -0.002(3) -0.003(2) -0.021(3)
C52B 0.037(8) 0.066(10) 0.050(10) 0.002(9) 0.001(8) 0.018(7)
C53B 0.060(5) 0.056(4) 0.087(6) 0.001(4) -0.001(4) 0.004(3)
C54B 0.051(5) 0.074(5) 0.139(8) 0.004(5) -0.006(5) 0.029(4)
C55B 0.049(2) 0.074(4) 0.030(3) -0.002(3) -0.003(2) -0.021(3)
C56B 0.049(2) 0.074(4) 0.030(3) -0.002(3) -0.003(2) -0.021(3)
C57B 0.049(2) 0.074(4) 0.030(3) -0.002(3) -0.003(2) -0.021(3)
C58B 0.049(2) 0.074(4) 0.030(3) -0.002(3) -0.003(2) -0.021(3)
Si1 0.0319(8) 0.0255(8) 0.0191(8) 0.0021(6) -0.0054(6) 0.0012(6)
Si2 0.0317(8) 0.0254(8) 0.0175(8) -0.0020(6) 0.0020(6) 0.0011(6)
U1 0.02581(11) 0.02774(11) 0.02027(10) -0.00002(10) -0.00158(7) -0.00035(9)

loop_
_atom_type_symbol
_atom_type_description
_atom_type_scat_dispersion_real
_atom_type_scat_dispersion_imag
_atom_type_scat_source
C C 0.0033 0.0016 'International Tables Vol C Tables 4.2.6.8 and 6.1.1.4'
H H 0.0000 0.0000 'International Tables Vol C Tables 4.2.6.8 and 6.1.1.4'
Si Si 0.0817 0.0704 'International Tables Vol C Tables 4.2.6.8 and 6.1.1.4'
U U -9.6767 9.6646 'International Tables Vol C Tables 4.2.6.8 and 6.1.1.4'

loop_
_geom_angle_atom_site_label_1
_geom_angle_atom_site_label_2
_geom_angle_atom_site_label_3
_geom_angle
C2 C1 C8 129.4(4)
C2 C1 Si1 113.8(3)
C8 C1 Si1 116.6(3)
C2 C1 U1 72.6(3)
C8 C1 U1 72.2(3)
Si1 C1 U1 140.5(2)
C3 C2 C1 138.4(4)
C3 C2 U1 74.8(3)
C1 C2 U1 76.6(3)
C2 C3 C4 137.9(4)
C2 C3 U1 74.4(3)
C4 C3 U1 76.1(3)
C5 C4 C3 129.8(4)
C5 C4 Si2 117.0(3)
C3 C4 Si2 112.8(3)
C5 C4 U1 72.8(3)
C3 C4 U1 72.9(3)
Si2 C4 U1 140.5(2)
C4 C5 C6 136.4(5)
C4 C5 U1 76.7(3)
C6 C5 U1 73.7(3)
C7 C6 C5 135.8(4)
C7 C6 U1 74.4(3)
C5 C6 U1 75.3(3)
C8 C7 C6 136.2(5)
C8 C7 U1 75.4(3)
C6 C7 U1 74.5(3)
C7 C8 C1 136.0(5)
C7 C8 U1 73.9(3)
C1 C8 U1 76.6(3)
C11 C9 C10 109.9(5)
C11 C9 Si1 112.3(4)
C10 C9 Si1 114.4(4)
C14 C12 C13 109.4(4)
C14 C12 Si1 114.4(3)
C13 C12 Si1 113.9(3)
C17 C15 C16 108.9(4)
C17 C15 Si1 115.4(3)
C16 C15 Si1 113.7(4)
C19 C18 C20 109.8(4)
C19 C18 Si2 114.2(3)
C20 C18 Si2 113.7(4)
C23 C21 C22 110.3(5)
C23 C21 Si2 111.8(4)
C22 C21 Si2 114.3(4)
C25 C24 C26 108.9(4)
C25 C24 Si2 115.2(3)
C26 C24 Si2 114.0(3)
C48 C47 C51 107.5(5)
C48 C47 C52A 143.6(9)
C51 C47 C52A 108.7(9)
C48 C47 C52B 106.4(9)
C51 C47 C52B 146.0(9)
C52A C47 C52B 37.3(6)
C48 C47 U1 76.2(3)
C51 C47 U1 76.2(3)
C52A C47 U1 115.7(6)
C52B C47 U1 115.0(6)
C49 C48 C47 108.6(6)
C49 C48 C55A 138.3(8)
C47 C48 C55A 112.8(8)
C49 C48 C55B 108.5(7)
C47 C48 C55B 142.3(8)
C55A C48 C55B 29.8(6)
C49 C48 U1 76.3(3)
C47 C48 U1 74.0(3)
C55A C48 U1 119.3(5)
C55B C48 U1 121.5(5)
C48 C49 C50 107.8(5)
C48 C49 C56B 139.9(8)
C50 C49 C56B 112.3(8)
C48 C49 C56A 112.0(8)
C50 C49 C56A 140.1(8)
C56B C49 C56A 27.8(6)
C48 C49 U1 74.3(3)
C50 C49 U1 75.3(3)
C56B C49 U1 117.5(6)
C56A C49 U1 117.5(5)
C51 C50 C49 107.9(5)
C51 C50 C57A 137.8(8)
C49 C50 C57A 114.3(7)
C51 C50 C57B 109.8(8)
C49 C50 C57B 142.4(8)
C57A C50 C57B 28.1(6)
C51 C50 U1 74.2(3)
C49 C50 U1 75.2(3)
C57A C50 U1 118.7(5)
C57B C50 U1 116.4(6)
C50 C51 C47 108.2(6)
C50 C51 C58B 140.8(9)
C47 C51 C58B 110.7(9)
C50 C51 C58A 110.1(7)
C47 C51 C58A 141.1(8)
C58B C51 C58A 30.8(6)
C50 C51 U1 76.3(3)
C47 C51 U1 74.0(3)
C58B C51 U1 119.0(6)
C58A C51 U1 122.0(5)
C53A C52A C54A 111.7(9)
C53A C52A C47 112.8(9)
C54A C52A C47 107.6(10)
C1 Si1 C9 107.3(2)
C1 Si1 C12 109.0(2)
C9 Si1 C12 109.1(2)
C1 Si1 C15 111.7(2)
C9 Si1 C15 106.3(2)
C12 Si1 C15 113.2(2)
C21 Si2 C4 107.4(2)
C21 Si2 C24 106.4(2)
C4 Si2 C24 111.3(2)
C21 Si2 C18 108.8(2)
C4 Si2 C18 109.6(2)
C24 Si2 C18 113.1(2)
C7 U1 C6 31.06(14)
C7 U1 C8 30.75(14)
C6 U1 C8 59.14(15)
C7 U1 C5 59.29(15)
C6 U1 C5 30.98(14)
C8 U1 C5 80.68(15)
C7 U1 C2 78.70(15)
C6 U1 C2 86.87(15)
C8 U1 C2 58.43(15)
C5 U1 C2 79.29(15)
C7 U1 C3 86.85(15)
C6 U1 C3 78.59(15)
C8 U1 C3 79.60(15)
C5 U1 C3 57.97(15)
C2 U1 C3 30.80(14)
C7 U1 C47 137.98(18)
C6 U1 C47 137.94(18)
C8 U1 C47 136.3(2)
C5 U1 C47 136.3(2)
C2 U1 C47 135.17(17)
C3 U1 C47 135.16(17)
C7 U1 C4 80.41(14)
C6 U1 C4 58.80(14)
C8 U1 C4 89.45(15)
C5 U1 C4 30.52(13)
C2 U1 C4 59.39(14)
C3 U1 C4 30.98(13)
C47 U1 C4 134.2(2)
C7 U1 C1 59.05(14)
C6 U1 C1 80.53(14)
C8 U1 C1 31.13(13)
C5 U1 C1 89.28(14)
C2 U1 C1 30.82(13)
C3 U1 C1 59.22(15)
C47 U1 C1 134.4(2)
C4 U1 C1 81.80(14)
C7 U1 C51 125.72(19)
C6 U1 C51 111.2(2)
C8 U1 C51 145.70(17)
C5 U1 C51 107.03(18)
C2 U1 C51 154.92(19)
C3 U1 C51 133.30(16)
C47 U1 C51 29.86(19)
C4 U1 C51 114.41(16)
C1 U1 C51 163.15(17)
C7 U1 C48 111.41(19)
C6 U1 C48 125.86(19)
C8 U1 C48 107.05(18)
C5 U1 C48 146.02(17)
C2 U1 C48 133.42(16)
C3 U1 C48 154.97(18)
C47 U1 C48 29.79(19)
C4 U1 C48 162.87(16)
C1 U1 C48 114.71(16)
C51 U1 C48 48.78(17)
C7 U1 C49 89.06(17)
C6 U1 C49 96.95(17)
C8 U1 C49 97.78(16)
C5 U1 C49 118.15(18)
C2 U1 C49 149.49(17)
C3 U1 C49 175.51(17)
C47 U1 C49 48.98(18)
C4 U1 C49 146.10(18)
C1 U1 C49 119.89(16)
C51 U1 C49 48.68(18)
C48 U1 C49 29.35(17)

loop_
_geom_bond_atom_site_label_1
_geom_bond_atom_site_label_2
_geom_bond_distance
C1 C2 1.428(6)
C1 C8 1.440(6)
C1 Si1 1.884(5)
C1 U1 2.711(4)
C2 C3 1.414(6)
C2 U1 2.660(5)
C3 C4 1.434(6)
C3 U1 2.664(5)
C4 C5 1.411(6)
C4 Si2 1.891(5)
C4 U1 2.705(4)
C5 C6 1.413(6)
C5 U1 2.655(5)
C6 C7 1.410(7)
C6 U1 2.635(5)
C7 C8 1.402(6)
C7 U1 2.634(5)
C8 U1 2.653(5)
C9 C11 1.522(8)
C9 C10 1.535(7)
C9 Si1 1.885(5)
C12 C14 1.507(6)
C12 C13 1.535(7)
C12 Si1 1.901(5)
C15 C17 1.521(7)
C15 C16 1.532(7)
C15 Si1 1.909(5)
C18 C19 1.517(7)
C18 C20 1.524(7)
C18 Si2 1.905(5)
C21 C23 1.534(8)
C21 C22 1.544(7)
C21 Si2 1.891(5)
C24 C25 1.525(7)
C24 C26 1.530(7)
C24 Si2 1.904(5)
C47 C48 1.389(9)
C47 C51 1.392(9)
C47 C52A 1.584(14)
C47 C52B 1.616(15)
C47 U1 2.687(6)
C48 C49 1.382(8)
C48 C55A 1.513(13)
C48 C55B 1.621(13)
C48 U1 2.715(5)
C49 C50 1.394(8)
C49 C56B 1.552(14)
C49 C56A 1.556(13)
C49 U1 2.740(5)
C50 C51 1.388(8)
C50 C57A 1.532(13)
C50 C57B 1.597(14)
C50 U1 2.741(5)
C51 C58B 1.506(13)
C51 C58A 1.614(13)
C51 U1 2.714(5)
C52A C53A 1.496(14)
C52A C54A 1.566(14)
